data_2239202
loop_
_publ_author_name
'Choi, Hong Dae'
'Seo, Pil Ja'
'Lee, Uk'

_publ_section_title
;
 5-Bromo-3-ethylsulfinyl-7-methyl-2-(4-methylphenyl)-1-benzofuran
;
_journal_coeditor_code FJ2667
_journal_issue 4
_journal_name_full 'Acta Crystallographica Section E'
_journal_page_first o461
_journal_paper_doi 10.1107/S1600536814005844
_journal_volume 70
_journal_year 2014
_chemical_formula_iupac 'C18 H17 Br O2 S'
_chemical_formula_moiety 'C18 H17 Br O2 S'
_chemical_formula_sum 'C18 H17 Br O2 S'
_chemical_formula_weight 377.29
_chemical_melting_point_gt 420
_chemical_melting_point_lt 419
_chemical_name_systematic
;
5-Bromo-3-ethylsulfinyl-7-methyl-2-(4-methylphenyl)-1-benzofuran
;
_space_group_IT_number 2
_symmetry_cell_setting triclinic
_symmetry_space_group_name_Hall '-P 1'
_symmetry_space_group_name_H-M 'P -1'
_atom_sites_solution_hydrogens difmap
_atom_sites_solution_primary direct
_atom_sites_solution_secondary difmap
_audit_creation_method 'form.cif (version 2.0)'
_cell_angle_alpha 68.8670(10)
_cell_angle_beta 89.1460(10)
_cell_angle_gamma 71.3610(10)
_cell_formula_units_Z 2
_cell_length_a 7.3921(2)
_cell_length_b 10.2909(3)
_cell_length_c 11.8701(3)
_cell_measurement_reflns_used 8443
_cell_measurement_temperature 173(2)
_cell_measurement_theta_max 28.27
_cell_measurement_theta_min 2.25
_cell_volume 792.91(4)
_computing_cell_refinement '<i>SAINT</i> (Bruker, 2009)'
_computing_data_collection '<i>APEX2</i> (Bruker, 2009)'
_computing_data_reduction '<i>SAINT</i> (Bruker, 2009)'
_computing_molecular_graphics
;
<i>ORTEP-3 for Windows</i> (Farrugia, 2012) and
<i>DIAMOND</i> (Brandenburg, 1998)
;
_computing_publication_material '<i>SHELXL97</i> (Sheldrick, 2008)'
_computing_structure_refinement '<i>SHELXL97</i> (Sheldrick, 2008)'
_computing_structure_solution '<i>SHELXS97</i> (Sheldrick, 2008)'
_diffrn_ambient_temperature 173(2)
_diffrn_detector_area_resol_mean 10.0
_diffrn_measured_fraction_theta_full 0.997
_diffrn_measured_fraction_theta_max 0.997
_diffrn_measurement_device_type 'Bruker SMART APEXII CCD'
_diffrn_measurement_method '\f and \w scans'
_diffrn_radiation_monochromator 'graphite multilayer'
_diffrn_radiation_source 'rotating anode'
_diffrn_radiation_type MoK\a
_diffrn_radiation_wavelength 0.71073
_diffrn_reflns_av_R_equivalents 0.0353
_diffrn_reflns_av_sigmaI/netI 0.0280
_diffrn_reflns_limit_h_max 9
_diffrn_reflns_limit_h_min -8
_diffrn_reflns_limit_k_max 13
_diffrn_reflns_limit_k_min -11
_diffrn_reflns_limit_l_max 15
_diffrn_reflns_limit_l_min -15
_diffrn_reflns_number 13645
_diffrn_reflns_theta_full 27.00
_diffrn_reflns_theta_max 27.00
_diffrn_reflns_theta_min 1.85
_diffrn_standards_number 0
_exptl_absorpt_coefficient_mu 2.728
_exptl_absorpt_correction_T_max 0.7457
_exptl_absorpt_correction_T_min 0.5345
_exptl_absorpt_correction_type multi-scan
_exptl_absorpt_process_details '(<i>SADABS</i>; Bruker, 2009)'
_exptl_crystal_colour colourless
_exptl_crystal_density_diffrn 1.580
_exptl_crystal_density_method 'not measured'
_exptl_crystal_description Block
_exptl_crystal_F_000 384
_exptl_crystal_size_max 0.37
_exptl_crystal_size_mid 0.25
_exptl_crystal_size_min 0.22
_refine_diff_density_max 0.656
_refine_diff_density_min -0.470
_refine_ls_extinction_method none
_refine_ls_goodness_of_fit_ref 1.043
_refine_ls_hydrogen_treatment constr
_refine_ls_matrix_type full
_refine_ls_number_parameters 202
_refine_ls_number_reflns 3457
_refine_ls_number_restraints 0
_refine_ls_restrained_S_all 1.043
_refine_ls_R_factor_all 0.0325
_refine_ls_R_factor_gt 0.0285
_refine_ls_shift/su_max 0.001
_refine_ls_shift/su_mean 0.000
_refine_ls_structure_factor_coef Fsqd
_refine_ls_weighting_details 'calc w=1/[\s^2^(Fo^2^)+(0.0422P)^2^+0.3263P] where P=(Fo^2^+2Fc^2^)/3'
_refine_ls_weighting_scheme calc
_refine_ls_wR_factor_gt 0.0733
_refine_ls_wR_factor_ref 0.0755
_reflns_number_gt 3145
_reflns_number_total 3457
_reflns_threshold_expression I>2\s(I)
_cod_data_source_file fj2667sup1.cif
_cod_data_source_block I
_cod_database_code 2239202
_cod_database_fobs_code 2239202

loop_
_symmetry_equiv_pos_as_xyz
'x, y, z'
'-x, -y, -z'

loop_
_atom_site_type_symbol
_atom_site_label
_atom_site_fract_x
_atom_site_fract_y
_atom_site_fract_z
_atom_site_U_iso_or_equiv
_atom_site_adp_type
_atom_site_calc_flag
_atom_site_refinement_flags
_atom_site_occupancy
_atom_site_symmetry_multiplicity
Br Br1 0.99213(3) 0.28117(2) 1.076443(17) 0.03316(9) Uani d . 1 2
S S1 0.64111(7) 0.80626(5) 0.58929(4) 0.02572(12) Uani d . 1 2
O O1 0.80567(19) 0.41973(14) 0.55125(12) 0.0243(3) Uani d . 1 2
O O2 0.7922(2) 0.81341(17) 0.66688(15) 0.0380(4) Uani d . 1 2
C C1 0.7074(3) 0.6207(2) 0.60113(17) 0.0226(4) Uani d . 1 2
C C2 0.7941(3) 0.4927(2) 0.71109(17) 0.0232(4) Uani d . 1 2
C C3 0.8306(3) 0.4680(2) 0.83342(17) 0.0251(4) Uani d . 1 2
H H3 0.7908 0.5463 0.8627 0.030 Uiso calc R 1 2
C C4 0.9278(3) 0.3240(2) 0.90957(17) 0.0262(4) Uani d . 1 2
C C5 0.9886(3) 0.2066(2) 0.86941(18) 0.0269(4) Uani d . 1 2
H H5 1.0556 0.1097 0.9262 0.032 Uiso calc R 1 2
C C6 0.9532(3) 0.2284(2) 0.74878(18) 0.0252(4) Uani d . 1 2
C C7 0.8532(3) 0.3738(2) 0.67370(17) 0.0231(4) Uani d . 1 2
C C8 0.7173(3) 0.5711(2) 0.50770(17) 0.0231(4) Uani d . 1 2
C C9 1.0208(3) 0.1073(2) 0.70051(19) 0.0314(4) Uani d . 1 2
H H9A 0.9108 0.0820 0.6816 0.047 Uiso calc R 1 2
H H9B 1.1140 0.0198 0.7618 0.047 Uiso calc R 1 2
H H9C 1.0816 0.1406 0.6266 0.047 Uiso calc R 1 2
C C10 0.6536(3) 0.6380(2) 0.37788(17) 0.0236(4) Uani d . 1 2
C C11 0.5193(3) 0.7799(2) 0.32352(18) 0.0273(4) Uani d . 1 2
H H11 0.4689 0.8370 0.3715 0.033 Uiso calc R 1 2
C C12 0.4589(3) 0.8382(2) 0.20024(18) 0.0302(4) Uani d . 1 2
H H12 0.3686 0.9355 0.1646 0.036 Uiso calc R 1 2
C C13 0.5276(3) 0.7571(2) 0.12746(18) 0.0305(4) Uani d . 1 2
C C14 0.6616(3) 0.6152(2) 0.18236(19) 0.0309(4) Uani d . 1 2
H H14 0.7102 0.5578 0.1345 0.037 Uiso calc R 1 2
C C15 0.7248(3) 0.5567(2) 0.30458(18) 0.0273(4) Uani d . 1 2
H H15 0.8175 0.4604 0.3395 0.033 Uiso calc R 1 2
C C16 0.4606(3) 0.8183(3) -0.00608(19) 0.0407(5) Uani d . 1 2
H H16A 0.3793 0.7662 -0.0213 0.061 Uiso calc R 1 2
H H16B 0.5721 0.8047 -0.0517 0.061 Uiso calc R 1 2
H H16C 0.3865 0.9241 -0.0324 0.061 Uiso calc R 1 2
C C17 0.4326(3) 0.8128(2) 0.67180(19) 0.0314(5) Uani d . 1 2
H H17A 0.4619 0.7210 0.7452 0.038 Uiso calc R 1 2
H H17B 0.4015 0.8974 0.6986 0.038 Uiso calc R 1 2
C C18 0.2603(3) 0.8292(2) 0.5931(2) 0.0336(5) Uani d . 1 2
H H18A 0.2232 0.9248 0.5247 0.050 Uiso calc R 1 2
H H18B 0.1527 0.8241 0.6418 0.050 Uiso calc R 1 2
H H18C 0.2939 0.7492 0.5621 0.050 Uiso calc R 1 2

loop_
_atom_site_aniso_label
_atom_site_aniso_U_11
_atom_site_aniso_U_22
_atom_site_aniso_U_33
_atom_site_aniso_U_12
_atom_site_aniso_U_13
_atom_site_aniso_U_23
Br1 0.03870(14) 0.03266(13) 0.02694(12) -0.01276(9) -0.00261(8) -0.00897(9)
S1 0.0267(2) 0.0211(2) 0.0298(2) -0.00751(18) 0.00028(19) -0.01041(18)
O1 0.0245(7) 0.0218(6) 0.0263(6) -0.0059(5) 0.0029(5) -0.0104(5)
O2 0.0368(9) 0.0364(8) 0.0449(9) -0.0163(7) -0.0060(7) -0.0162(7)
C1 0.0182(9) 0.0212(9) 0.0288(9) -0.0062(7) 0.0028(7) -0.0103(7)
C2 0.0171(9) 0.0233(9) 0.0291(9) -0.0067(7) 0.0035(7) -0.0098(7)
C3 0.0231(9) 0.0256(9) 0.0287(9) -0.0088(7) 0.0026(7) -0.0122(8)
C4 0.0240(10) 0.0307(10) 0.0258(9) -0.0109(8) 0.0015(7) -0.0111(8)
C5 0.0211(9) 0.0237(9) 0.0331(10) -0.0070(7) 0.0004(8) -0.0079(8)
C6 0.0184(9) 0.0244(9) 0.0332(10) -0.0067(7) 0.0031(7) -0.0118(8)
C7 0.0194(9) 0.0250(9) 0.0273(9) -0.0083(7) 0.0038(7) -0.0118(7)
C8 0.0173(9) 0.0212(9) 0.0308(9) -0.0064(7) 0.0045(7) -0.0101(7)
C9 0.0299(11) 0.0227(9) 0.0382(11) -0.0026(8) 0.0025(8) -0.0129(8)
C10 0.0212(9) 0.0274(9) 0.0260(9) -0.0123(7) 0.0048(7) -0.0107(7)
C11 0.0239(10) 0.0287(10) 0.0299(10) -0.0085(8) 0.0045(8) -0.0122(8)
C12 0.0222(10) 0.0313(10) 0.0327(10) -0.0086(8) 0.0020(8) -0.0076(8)
C13 0.0260(10) 0.0408(12) 0.0272(10) -0.0178(9) 0.0049(8) -0.0102(8)
C14 0.0320(11) 0.0383(11) 0.0311(10) -0.0180(9) 0.0102(8) -0.0176(9)
C15 0.0279(10) 0.0259(9) 0.0310(10) -0.0118(8) 0.0069(8) -0.0118(8)
C16 0.0367(12) 0.0562(15) 0.0283(10) -0.0197(11) 0.0034(9) -0.0112(10)
C17 0.0298(11) 0.0311(10) 0.0316(10) -0.0036(8) 0.0054(8) -0.0156(8)
C18 0.0290(11) 0.0328(11) 0.0440(12) -0.0119(9) 0.0085(9) -0.0189(9)

loop_
_atom_type_symbol
_atom_type_description
_atom_type_scat_dispersion_real
_atom_type_scat_dispersion_imag
_atom_type_scat_source
C C 0.0033 0.0016 'International Tables Vol C Tables 4.2.6.8 and 6.1.1.4'
H H 0.0000 0.0000 'International Tables Vol C Tables 4.2.6.8 and 6.1.1.4'
O O 0.0106 0.0060 'International Tables Vol C Tables 4.2.6.8 and 6.1.1.4'
S S 0.1246 0.1234 'International Tables Vol C Tables 4.2.6.8 and 6.1.1.4'
Br Br -0.2901 2.4595 'International Tables Vol C Tables 4.2.6.8 and 6.1.1.4'

loop_
_geom_angle_atom_site_label_1
_geom_angle_atom_site_label_2
_geom_angle_atom_site_label_3
_geom_angle_site_symmetry_3
_geom_angle
C4 Br1 O2 2_767 164.97(7)
O2 S1 C1 . 106.64(9)
O2 S1 C17 . 106.82(10)
C1 S1 C17 . 98.32(10)
C7 O1 C8 . 107.13(14)
C8 C1 C2 . 107.24(16)
C8 C1 S1 . 127.11(15)
C2 C1 S1 . 124.84(14)
C7 C2 C3 . 119.30(17)
C7 C2 C1 . 104.87(16)
C3 C2 C1 . 135.80(17)
C4 C3 C2 . 116.46(17)
C4 C3 H3 . 121.8
C2 C3 H3 . 121.8
C3 C4 C5 . 123.18(18)
C3 C4 Br1 . 119.36(15)
C5 C4 Br1 . 117.42(14)
C6 C5 C4 . 121.36(17)
C6 C5 H5 . 119.3
C4 C5 H5 . 119.3
C5 C6 C7 . 114.64(17)
C5 C6 C9 . 123.41(17)
C7 C6 C9 . 121.92(18)
O1 C7 C2 . 110.82(16)
O1 C7 C6 . 124.11(16)
C2 C7 C6 . 125.04(18)
C1 C8 O1 . 109.93(16)
C1 C8 C10 . 135.84(17)
O1 C8 C10 . 114.21(16)
C6 C9 H9A . 109.5
C6 C9 H9B . 109.5
H9A C9 H9B . 109.5
C6 C9 H9C . 109.5
H9A C9 H9C . 109.5
H9B C9 H9C . 109.5
C11 C10 C15 . 118.32(17)
C11 C10 C8 . 122.23(17)
C15 C10 C8 . 119.43(17)
C12 C11 C10 . 120.49(18)
C12 C11 H11 . 119.8
C10 C11 H11 . 119.8
C11 C12 C13 . 121.33(19)
C11 C12 H12 . 119.3
C13 C12 H12 . 119.3
C12 C13 C14 . 117.90(18)
C12 C13 C16 . 121.8(2)
C14 C13 C16 . 120.3(2)
C15 C14 C13 . 121.33(19)
C15 C14 H14 . 119.3
C13 C14 H14 . 119.3
C14 C15 C10 . 120.62(18)
C14 C15 H15 . 119.7
C10 C15 H15 . 119.7
C13 C16 H16A . 109.5
C13 C16 H16B . 109.5
H16A C16 H16B . 109.5
C13 C16 H16C . 109.5
H16A C16 H16C . 109.5
H16B C16 H16C . 109.5
C18 C17 S1 . 111.08(15)
C18 C17 H17A . 109.4
S1 C17 H17A . 109.4
C18 C17 H17B . 109.4
S1 C17 H17B . 109.4
H17A C17 H17B . 108.0
C17 C18 H18A . 109.5
C17 C18 H18B . 109.5
H18A C18 H18B . 109.5
C17 C18 H18C . 109.5
H18A C18 H18C . 109.5
H18B C18 H18C . 109.5

loop_
_geom_bond_atom_site_label_1
_geom_bond_atom_site_label_2
_geom_bond_site_symmetry_2
_geom_bond_distance
Br1 C4 . 1.8996(19)
Br1 O2 2_767 3.1284(15)
S1 O2 . 1.4943(15)
S1 C1 . 1.7658(19)
S1 C17 . 1.810(2)
O1 C7 . 1.369(2)
O1 C8 . 1.378(2)
C1 C8 . 1.370(3)
C1 C2 . 1.447(3)
C2 C7 . 1.389(3)
C2 C3 . 1.396(3)
C3 C4 . 1.379(3)
C3 H3 . 0.9500
C4 C5 . 1.397(3)
C5 C6 . 1.382(3)
C5 H5 . 0.9500
C6 C7 . 1.390(3)
C6 C9 . 1.496(3)
C8 C10 . 1.456(3)
C9 H9A . 0.9800
C9 H9B . 0.9800
C9 H9C . 0.9800
C10 C11 . 1.396(3)
C10 C15 . 1.401(3)
C11 C12 . 1.384(3)
C11 H11 . 0.9500
C12 C13 . 1.392(3)
C12 H12 . 0.9500
C13 C14 . 1.395(3)
C13 C16 . 1.503(3)
C14 C15 . 1.377(3)
C14 H14 . 0.9500
C15 H15 . 0.9500
C16 H16A . 0.9800
C16 H16B . 0.9800
C16 H16C . 0.9800
C17 C18 . 1.519(3)
C17 H17A . 0.9900
C17 H17B . 0.9900
C18 H18A . 0.9800
C18 H18B . 0.9800
C18 H18C . 0.9800

loop_
_geom_torsion_atom_site_label_1
_geom_torsion_atom_site_label_2
_geom_torsion_atom_site_label_3
_geom_torsion_atom_site_label_4
_geom_torsion
O2 S1 C1 C8 -130.72(18)
C17 S1 C1 C8 118.85(18)
O2 S1 C1 C2 37.58(19)
C17 S1 C1 C2 -72.85(18)
C8 C1 C2 C7 0.9(2)
S1 C1 C2 C7 -169.35(14)
C8 C1 C2 C3 179.1(2)
S1 C1 C2 C3 8.8(3)
C7 C2 C3 C4 1.0(3)
C1 C2 C3 C4 -177.0(2)
C2 C3 C4 C5 0.1(3)
C2 C3 C4 Br1 177.69(14)
C3 C4 C5 C6 -0.4(3)
Br1 C4 C5 C6 -178.01(15)
C4 C5 C6 C7 -0.4(3)
C4 C5 C6 C9 177.98(19)
C8 O1 C7 C2 1.0(2)
C8 O1 C7 C6 -176.82(18)
C3 C2 C7 O1 -179.73(16)
C1 C2 C7 O1 -1.2(2)
C3 C2 C7 C6 -1.9(3)
C1 C2 C7 C6 176.64(18)
C5 C6 C7 O1 179.12(17)
C9 C6 C7 O1 0.7(3)
C5 C6 C7 C2 1.6(3)
C9 C6 C7 C2 -176.86(19)
C2 C1 C8 O1 -0.3(2)
S1 C1 C8 O1 169.66(13)
C2 C1 C8 C10 177.6(2)
S1 C1 C8 C10 -12.4(3)
C7 O1 C8 C1 -0.4(2)
C7 O1 C8 C10 -178.87(16)
C1 C8 C10 C11 -15.2(4)
O1 C8 C10 C11 162.70(17)
C1 C8 C10 C15 166.5(2)
O1 C8 C10 C15 -15.6(3)
C15 C10 C11 C12 -0.1(3)
C8 C10 C11 C12 -178.39(19)
C10 C11 C12 C13 0.8(3)
C11 C12 C13 C14 -0.7(3)
C11 C12 C13 C16 179.0(2)
C12 C13 C14 C15 -0.2(3)
C16 C13 C14 C15 -179.9(2)
C13 C14 C15 C10 0.9(3)
C11 C10 C15 C14 -0.8(3)
C8 C10 C15 C14 177.56(18)
O2 S1 C17 C18 171.58(14)
C1 S1 C17 C18 -78.14(16)
